data_4001479
loop_
_publ_author_name
'Henderson, Wesley A.'
'Young, Jr., Victor G.'
'Passerini, Stefano'
'Trulove, Paul C.'
'De Long, Hugh C.'

_publ_section_title
;
 Plastic Phase Transitions inN-Ethyl-N-methylpyrrolidinium
 Bis(trifluoromethanesulfonyl)imide
;
_journal_issue 4
_journal_name_full 'Chemistry of Materials'
_journal_page_first 934
_journal_page_last 938
_journal_paper_doi 10.1021/cm051936f
_journal_volume 18
_journal_year 2006
_chemical_formula_moiety 'C7 H16 N, S2 O4 N C2 F6'
_chemical_formula_sum 'C9 H16 F6 N2 O4 S2'
_chemical_formula_weight 394.36
_chemical_name_common 04088bbb
_chemical_name_systematic
;
N-ethyl-N-methylpyrrolidinium bis(trifluoromethanesulfonyl)imide
[Phase IV]
;
_space_group_IT_number 14
_symmetry_cell_setting monoclinic
_symmetry_space_group_name_Hall '-P 2yn'
_symmetry_space_group_name_H-M 'P 1 21/n 1'
_atom_sites_solution_hydrogens geom
_atom_sites_solution_primary direct
_atom_sites_solution_secondary difmap
_audit_creation_method SHELXL-97
_cell_angle_alpha 90.00
_cell_angle_beta 97.546(4)
_cell_angle_gamma 90.00
_cell_formula_units_Z 8
_cell_length_a 13.099(3)
_cell_length_b 14.454(3)
_cell_length_c 16.987(4)
_cell_measurement_reflns_used 2568
_cell_measurement_temperature 153(2)
_cell_measurement_theta_max 25.03
_cell_measurement_theta_min 2.33
_cell_volume 3188.3(12)
_computing_cell_refinement 'Bruker SMART'
_computing_data_collection 'Bruker SMART'
_computing_data_reduction 'Bruker SAINT'
_computing_molecular_graphics 'Bruker SHELXTL'
_computing_publication_material 'Bruker SHELXTL'
_computing_structure_refinement 'Bruker SHELXTL'
_computing_structure_solution 'Bruker SHELXTL'
_diffrn_ambient_temperature 153(2)
_diffrn_measured_fraction_theta_full 0.994
_diffrn_measured_fraction_theta_max 0.994
_diffrn_measurement_device_type 'CCD area detector'
_diffrn_measurement_method 'phi and omega scans'
_diffrn_radiation_monochromator graphite
_diffrn_radiation_source 'sealed tube'
_diffrn_radiation_type MoK\a
_diffrn_radiation_wavelength 0.71073
_diffrn_reflns_av_R_equivalents 0.0470
_diffrn_reflns_av_sigmaI/netI 0.0317
_diffrn_reflns_limit_h_max 15
_diffrn_reflns_limit_h_min -15
_diffrn_reflns_limit_k_max 17
_diffrn_reflns_limit_k_min 0
_diffrn_reflns_limit_l_max 20
_diffrn_reflns_limit_l_min 0
_diffrn_reflns_number 13643
_diffrn_reflns_theta_full 25.13
_diffrn_reflns_theta_max 25.13
_diffrn_reflns_theta_min 1.85
_exptl_absorpt_coefficient_mu 0.415
_exptl_absorpt_correction_T_max 0.9755
_exptl_absorpt_correction_T_min 0.8514
_exptl_absorpt_correction_type multi-scan
_exptl_absorpt_process_details 'SADABS (Sheldrick, 2003)'
_exptl_crystal_colour Colorless
_exptl_crystal_density_diffrn 1.643
_exptl_crystal_density_method 'not measured'
_exptl_crystal_description Plate
_exptl_crystal_F_000 1616
_exptl_crystal_size_max 0.40
_exptl_crystal_size_mid 0.16
_exptl_crystal_size_min 0.06
_refine_diff_density_max 0.899
_refine_diff_density_min -0.367
_refine_diff_density_rms 0.122
_refine_ls_extinction_method none
_refine_ls_goodness_of_fit_ref 1.051
_refine_ls_hydrogen_treatment mixed
_refine_ls_matrix_type full
_refine_ls_number_parameters 420
_refine_ls_number_reflns 5657
_refine_ls_number_restraints 0
_refine_ls_restrained_S_all 1.051
_refine_ls_R_factor_all 0.0718
_refine_ls_R_factor_gt 0.0587
_refine_ls_shift/su_max 0.000
_refine_ls_shift/su_mean 0.000
_refine_ls_structure_factor_coef Fsqd
_refine_ls_weighting_details 'calc w=1/[\s^2^(Fo^2^)+(0.0766P)^2^+6.2385P] where P=(Fo^2^+2Fc^2^)/3'
_refine_ls_weighting_scheme calc
_refine_ls_wR_factor_gt 0.1549
_refine_ls_wR_factor_ref 0.1613
_reflns_number_gt 4646
_reflns_number_total 5657
_reflns_threshold_expression >2sigma(I)
_cod_data_source_file cm051936fsi20050930_024207.cif
_cod_data_source_block 04088bbb
_cod_depositor_comments
;
The following automatic conversions were performed:

'_symmetry_cell_setting' value 'Monoclinic' changed to 'monoclinic'
according to /home/saulius/struct/CIF-dictionaries/cif_core.dic
dictionary named 'cif_core.dic' version 2.4.1 from
2010-06-29.

'_exptl_absorpt_correction_type' value 'Multi-scan'
changed to 'multi-scan' according to
/home/saulius/struct/CIF-dictionaries/cif_core.dic dictionary named
'cif_core.dic' version 2.4.1 from 2010-06-29.

Automatic conversion script
Id: cif_fix_values 1715 2011-07-08 13:25:40Z adriana 
;
_cod_original_cell_volume 3188.5(13)
_cod_original_sg_symbol_H-M P2(1)/n
_cod_database_code 4001479

loop_
_symmetry_equiv_pos_as_xyz
'x, y, z'
'-x+1/2, y+1/2, -z+1/2'
'-x, -y, -z'
'x-1/2, -y-1/2, z-1/2'

loop_
_atom_site_label
_atom_site_type_symbol
_atom_site_fract_x
_atom_site_fract_y
_atom_site_fract_z
_atom_site_U_iso_or_equiv
_atom_site_adp_type
_atom_site_occupancy
_atom_site_symmetry_multiplicity
_atom_site_calc_flag
_atom_site_refinement_flags
N1 N 0.4959(3) 0.1877(3) 0.11529(19) 0.0299(8) Uani 1 1 d .
C1 C 0.4605(4) 0.0915(4) 0.0928(3) 0.0463(13) Uani 1 1 d .
H1A H 0.4316 0.0886 0.0360 0.056 Uiso 1 1 calc R
H1B H 0.4071 0.0711 0.1252 0.056 Uiso 1 1 calc R
C2 C 0.5556(4) 0.0312(4) 0.1090(3) 0.0453(12) Uani 1 1 d .
H2A H 0.5914 0.0266 0.0613 0.054 Uiso 1 1 calc R
H2B H 0.5374 -0.0318 0.1253 0.054 Uiso 1 1 calc R
C3 C 0.6233(4) 0.0810(4) 0.1768(3) 0.0480(13) Uani 1 1 d .
H3A H 0.6314 0.0424 0.2254 0.058 Uiso 1 1 calc R
H3B H 0.6923 0.0939 0.1617 0.058 Uiso 1 1 calc R
C4 C 0.5683(4) 0.1703(4) 0.1909(3) 0.0392(11) Uani 1 1 d .
H4A H 0.6181 0.2218 0.2014 0.047 Uiso 1 1 calc R
H4B H 0.5294 0.1642 0.2368 0.047 Uiso 1 1 calc R
C5 C 0.4056(4) 0.2471(4) 0.1264(3) 0.0440(12) Uani 1 1 d .
H5A H 0.3694 0.2194 0.1683 0.053 Uiso 1 1 calc R
H5B H 0.3572 0.2471 0.0764 0.053 Uiso 1 1 calc R
C6 C 0.4329(5) 0.3461(4) 0.1489(3) 0.0586(16) Uani 1 1 d .
H6A H 0.3708 0.3790 0.1598 0.088 Uiso 1 1 calc R
H6B H 0.4614 0.3765 0.1051 0.088 Uiso 1 1 calc R
H6C H 0.4841 0.3469 0.1965 0.088 Uiso 1 1 calc R
C7 C 0.5531(4) 0.2259(4) 0.0523(3) 0.0469(13) Uani 1 1 d .
H7A H 0.5048 0.2379 0.0042 0.070 Uiso 1 1 calc R
H7B H 0.6052 0.1812 0.0403 0.070 Uiso 1 1 calc R
H7C H 0.5869 0.2839 0.0709 0.070 Uiso 1 1 calc R
N2 N 0.9852(3) 0.2988(3) 0.1302(2) 0.0358(9) Uani 1 1 d .
C8 C 1.0503(6) 0.3376(5) 0.0725(4) 0.075(2) Uani 1 1 d .
H8A H 1.0143 0.3333 0.0176 0.090 Uiso 1 1 calc R
H8B H 1.1164 0.3038 0.0754 0.090 Uiso 1 1 calc R
C9 C 1.0686(5) 0.4380(4) 0.0964(4) 0.0651(18) Uani 1 1 d .
H9A H 1.1361 0.4595 0.0832 0.078 Uiso 1 1 calc R
H9B H 1.0138 0.4781 0.0690 0.078 Uiso 1 1 calc R
C10 C 1.0666(6) 0.4391(4) 0.1857(4) 0.0675(19) Uani 1 1 d .
H10A H 1.1372 0.4460 0.2139 0.081 Uiso 1 1 calc R
H10B H 1.0243 0.4914 0.2005 0.081 Uiso 1 1 calc R
C11 C 1.0210(4) 0.3492(4) 0.2075(3) 0.0446(12) Uani 1 1 d .
H11A H 0.9621 0.3604 0.2373 0.054 Uiso 1 1 calc R
H11B H 1.0731 0.3120 0.2411 0.054 Uiso 1 1 calc R
C12 C 1.0020(5) 0.1963(4) 0.1374(4) 0.0589(15) Uani 1 1 d .
H12A H 1.0758 0.1846 0.1552 0.071 Uiso 1 1 calc R
H12B H 0.9849 0.1680 0.0842 0.071 Uiso 1 1 calc R
C13 C 0.9396(5) 0.1498(4) 0.1937(4) 0.0618(16) Uani 1 1 d .
H13A H 0.9570 0.0838 0.1971 0.093 Uiso 1 1 calc R
H13B H 0.8662 0.1570 0.1745 0.093 Uiso 1 1 calc R
H13C H 0.9549 0.1780 0.2464 0.093 Uiso 1 1 calc R
C14 C 0.8750(5) 0.3186(4) 0.1041(3) 0.0596(16) Uani 1 1 d .
H14A H 0.8535 0.2883 0.0530 0.089 Uiso 1 1 calc R
H14B H 0.8650 0.3856 0.0983 0.089 Uiso 1 1 calc R
H14C H 0.8336 0.2951 0.1438 0.089 Uiso 1 1 calc R
N3 N 0.7699(3) 0.6887(3) 0.1556(2) 0.0360(9) Uani 1 1 d .
S1 S 0.76065(9) 0.61289(8) 0.08823(7) 0.0333(3) Uani 1 1 d .
O1 O 0.8419(3) 0.5491(3) 0.1059(2) 0.0546(10) Uani 1 1 d .
O2 O 0.7379(3) 0.6457(3) 0.00879(18) 0.0487(9) Uani 1 1 d .
C15 C 0.6471(4) 0.5474(4) 0.1060(3) 0.0460(13) Uani 1 1 d .
F1 F 0.6579(3) 0.5127(3) 0.1787(2) 0.0716(10) Uani 1 1 d .
F2 F 0.6327(3) 0.4770(3) 0.0552(2) 0.0762(12) Uani 1 1 d .
F3 F 0.5642(2) 0.5992(3) 0.0967(2) 0.0687(10) Uani 1 1 d .
S2 S 0.72962(9) 0.79040(8) 0.14529(7) 0.0345(3) Uani 1 1 d .
O3 O 0.7237(3) 0.8277(3) 0.2222(2) 0.0520(10) Uani 1 1 d .
O4 O 0.6478(3) 0.8074(3) 0.0829(2) 0.0572(10) Uani 1 1 d .
C16 C 0.8395(4) 0.8528(4) 0.1145(3) 0.0444(12) Uani 1 1 d .
F4 F 0.8598(3) 0.8238(3) 0.0439(2) 0.0759(12) Uani 1 1 d .
F5 F 0.9231(2) 0.8405(3) 0.1645(2) 0.0705(11) Uani 1 1 d .
F6 F 0.8194(3) 0.9417(2) 0.1087(2) 0.0715(10) Uani 1 1 d .
N4 N 0.1769(3) 0.7872(3) 0.0865(2) 0.0349(9) Uani 1 1 d .
S3 S 0.19831(9) 0.72001(8) 0.16003(6) 0.0330(3) Uani 1 1 d .
O5 O 0.2481(3) 0.7600(3) 0.23218(18) 0.0465(9) Uani 1 1 d .
O6 O 0.1097(3) 0.6649(3) 0.1640(2) 0.0530(10) Uani 1 1 d .
C17 C 0.2936(4) 0.6397(4) 0.1296(3) 0.0457(13) Uani 1 1 d .
F7 F 0.2561(3) 0.5968(2) 0.0630(2) 0.0688(10) Uani 1 1 d .
F8 F 0.3780(3) 0.6851(3) 0.1179(2) 0.0691(10) Uani 1 1 d .
F9 F 0.3172(3) 0.5770(2) 0.1845(2) 0.0737(11) Uani 1 1 d .
S4 S 0.23848(9) 0.87876(8) 0.07582(6) 0.0316(3) Uani 1 1 d .
O7 O 0.3338(2) 0.8909(2) 0.1240(2) 0.0466(9) Uani 1 1 d .
O8 O 0.2330(3) 0.8957(3) -0.0077(2) 0.0546(10) Uani 1 1 d .
C18 C 0.1547(4) 0.9665(4) 0.1098(3) 0.0394(11) Uani 1 1 d .
F10 F 0.1416(3) 0.9526(2) 0.18482(18) 0.0585(9) Uani 1 1 d .
F11 F 0.0635(2) 0.9689(2) 0.0671(2) 0.0603(9) Uani 1 1 d .
F12 F 0.1970(3) 1.0498(2) 0.1053(2) 0.0640(10) Uani 1 1 d .

loop_
_atom_site_aniso_label
_atom_site_aniso_U_11
_atom_site_aniso_U_22
_atom_site_aniso_U_33
_atom_site_aniso_U_23
_atom_site_aniso_U_13
_atom_site_aniso_U_12
N1 0.033(2) 0.040(2) 0.0162(17) -0.0003(15) 0.0020(14) -0.0038(16)
C1 0.050(3) 0.045(3) 0.042(3) -0.005(2) -0.001(2) -0.008(2)
C2 0.049(3) 0.040(3) 0.045(3) -0.005(2) 0.001(2) 0.001(2)
C3 0.055(3) 0.051(3) 0.036(3) 0.001(2) -0.004(2) 0.006(3)
C4 0.045(3) 0.050(3) 0.020(2) -0.003(2) -0.0050(19) 0.002(2)
C5 0.045(3) 0.053(3) 0.034(3) 0.005(2) 0.009(2) 0.011(2)
C6 0.073(4) 0.052(3) 0.048(3) -0.010(3) 0.002(3) 0.016(3)
C7 0.049(3) 0.062(4) 0.032(3) 0.008(2) 0.013(2) 0.002(3)
N2 0.045(2) 0.034(2) 0.030(2) -0.0053(16) 0.0098(17) 0.0020(18)
C8 0.103(5) 0.070(4) 0.062(4) -0.005(3) 0.049(4) -0.011(4)
C9 0.077(4) 0.055(4) 0.071(4) -0.001(3) 0.041(4) -0.008(3)
C10 0.093(5) 0.045(3) 0.056(4) 0.006(3) -0.021(3) -0.015(3)
C11 0.047(3) 0.058(3) 0.027(2) -0.009(2) -0.002(2) -0.007(3)
C12 0.058(4) 0.049(3) 0.072(4) -0.004(3) 0.016(3) 0.009(3)
C13 0.082(4) 0.045(3) 0.060(4) 0.003(3) 0.016(3) -0.009(3)
C14 0.070(4) 0.064(4) 0.039(3) -0.010(3) -0.014(3) 0.010(3)
N3 0.045(2) 0.038(2) 0.0237(19) -0.0008(16) -0.0001(16) -0.0018(18)
S1 0.0354(6) 0.0365(6) 0.0289(6) -0.0020(5) 0.0075(5) 0.0052(5)
O1 0.045(2) 0.054(2) 0.066(3) -0.0011(19) 0.0086(18) 0.0136(18)
O2 0.070(2) 0.054(2) 0.0224(17) -0.0020(15) 0.0085(16) 0.0014(19)
C15 0.046(3) 0.048(3) 0.047(3) -0.013(2) 0.016(2) -0.001(2)
F1 0.091(3) 0.071(2) 0.057(2) 0.0070(18) 0.0272(19) -0.021(2)
F2 0.084(3) 0.071(2) 0.081(3) -0.043(2) 0.035(2) -0.031(2)
F3 0.0356(17) 0.082(3) 0.090(3) -0.020(2) 0.0145(17) -0.0002(17)
S2 0.0388(6) 0.0368(6) 0.0276(6) -0.0025(5) 0.0028(5) 0.0066(5)
O3 0.070(3) 0.053(2) 0.0366(19) -0.0144(17) 0.0199(18) -0.006(2)
O4 0.050(2) 0.052(2) 0.063(3) -0.0057(19) -0.0154(19) 0.0185(18)
C16 0.057(3) 0.042(3) 0.033(3) 0.008(2) 0.005(2) -0.002(2)
F4 0.114(3) 0.076(3) 0.047(2) -0.0067(17) 0.045(2) -0.022(2)
F5 0.0456(18) 0.087(3) 0.077(2) 0.031(2) -0.0016(17) -0.0141(18)
F6 0.096(3) 0.0425(19) 0.078(3) 0.0113(17) 0.019(2) 0.0001(19)
N4 0.040(2) 0.039(2) 0.0246(19) -0.0048(16) -0.0001(16) 0.0039(18)
S3 0.0407(6) 0.0347(6) 0.0252(6) 0.0000(4) 0.0098(5) -0.0040(5)
O5 0.066(2) 0.055(2) 0.0192(16) -0.0011(15) 0.0083(16) -0.0057(18)
O6 0.054(2) 0.044(2) 0.064(3) 0.0014(18) 0.0194(19) -0.0094(18)
C17 0.057(3) 0.041(3) 0.039(3) 0.008(2) 0.009(2) 0.008(3)
F7 0.099(3) 0.058(2) 0.050(2) -0.0157(16) 0.0154(19) 0.0189(19)
F8 0.0484(19) 0.068(2) 0.097(3) 0.012(2) 0.0314(19) 0.0141(17)
F9 0.098(3) 0.055(2) 0.068(2) 0.0250(18) 0.012(2) 0.029(2)
S4 0.0365(6) 0.0340(6) 0.0265(5) 0.0044(4) 0.0117(4) 0.0031(5)
O7 0.0345(18) 0.045(2) 0.061(2) 0.0096(17) 0.0096(16) -0.0018(16)
O8 0.078(3) 0.061(2) 0.0293(18) 0.0125(17) 0.0217(18) 0.017(2)
C18 0.039(3) 0.043(3) 0.038(3) 0.001(2) 0.010(2) 0.004(2)
F10 0.085(2) 0.059(2) 0.0351(16) -0.0096(14) 0.0215(16) 0.0152(17)
F11 0.0467(18) 0.070(2) 0.063(2) 0.0022(17) 0.0001(15) 0.0188(16)
F12 0.072(2) 0.0336(17) 0.090(3) -0.0023(16) 0.0211(19) 0.0010(16)

loop_
_atom_type_symbol
_atom_type_description
_atom_type_scat_dispersion_real
_atom_type_scat_dispersion_imag
_atom_type_scat_source
C C 0.0033 0.0016 'International Tables Vol C Tables 4.2.6.8 and 6.1.1.4'
H H 0.0000 0.0000 'International Tables Vol C Tables 4.2.6.8 and 6.1.1.4'
N N 0.0061 0.0033 'International Tables Vol C Tables 4.2.6.8 and 6.1.1.4'
O O 0.0106 0.0060 'International Tables Vol C Tables 4.2.6.8 and 6.1.1.4'
F F 0.0171 0.0103 'International Tables Vol C Tables 4.2.6.8 and 6.1.1.4'
S S 0.1246 0.1234 'International Tables Vol C Tables 4.2.6.8 and 6.1.1.4'

loop_
_geom_angle_atom_site_label_1
_geom_angle_atom_site_label_2
_geom_angle_atom_site_label_3
_geom_angle
C7 N1 C5 111.0(4)
C7 N1 C1 109.2(4)
C5 N1 C1 110.0(4)
C7 N1 C4 110.6(4)
C5 N1 C4 114.0(3)
C1 N1 C4 101.6(4)
N1 C1 C2 105.5(4)
N1 C1 H1A 110.6
C2 C1 H1A 110.6
N1 C1 H1B 110.6
C2 C1 H1B 110.6
H1A C1 H1B 108.8
C1 C2 C3 104.2(4)
C1 C2 H2A 110.9
C3 C2 H2A 110.9
C1 C2 H2B 110.9
C3 C2 H2B 110.9
H2A C2 H2B 108.9
C4 C3 C2 106.2(4)
C4 C3 H3A 110.5
C2 C3 H3A 110.5
C4 C3 H3B 110.5
C2 C3 H3B 110.5
H3A C3 H3B 108.7
C3 C4 N1 105.4(4)
C3 C4 H4A 110.7
N1 C4 H4A 110.7
C3 C4 H4B 110.7
N1 C4 H4B 110.7
H4A C4 H4B 108.8
N1 C5 C6 114.3(4)
N1 C5 H5A 108.7
C6 C5 H5A 108.7
N1 C5 H5B 108.7
C6 C5 H5B 108.7
H5A C5 H5B 107.6
C5 C6 H6A 109.5
C5 C6 H6B 109.5
H6A C6 H6B 109.5
C5 C6 H6C 109.5
H6A C6 H6C 109.5
H6B C6 H6C 109.5
N1 C7 H7A 109.5
N1 C7 H7B 109.5
H7A C7 H7B 109.5
N1 C7 H7C 109.5
H7A C7 H7C 109.5
H7B C7 H7C 109.5
C14 N2 C12 110.0(4)
C14 N2 C8 110.4(5)
C12 N2 C8 109.6(4)
C14 N2 C11 110.0(4)
C12 N2 C11 112.2(4)
C8 N2 C11 104.5(4)
N2 C8 C9 105.6(5)
N2 C8 H8A 110.6
C9 C8 H8A 110.6
N2 C8 H8B 110.6
C9 C8 H8B 110.6
H8A C8 H8B 108.8
C10 C9 C8 104.7(5)
C10 C9 H9A 110.8
C8 C9 H9A 110.8
C10 C9 H9B 110.8
C8 C9 H9B 110.8
H9A C9 H9B 108.9
C11 C10 C9 107.4(5)
C11 C10 H10A 110.2
C9 C10 H10A 110.2
C11 C10 H10B 110.2
C9 C10 H10B 110.2
H10A C10 H10B 108.5
C10 C11 N2 106.8(4)
C10 C11 H11A 110.4
N2 C11 H11A 110.4
C10 C11 H11B 110.4
N2 C11 H11B 110.4
H11A C11 H11B 108.6
N2 C12 C13 114.2(5)
N2 C12 H12A 108.7
C13 C12 H12A 108.7
N2 C12 H12B 108.7
C13 C12 H12B 108.7
H12A C12 H12B 107.6
C12 C13 H13A 109.5
C12 C13 H13B 109.5
H13A C13 H13B 109.5
C12 C13 H13C 109.5
H13A C13 H13C 109.5
H13B C13 H13C 109.5
N2 C14 H14A 109.5
N2 C14 H14B 109.5
H14A C14 H14B 109.5
N2 C14 H14C 109.5
H14A C14 H14C 109.5
H14B C14 H14C 109.5
S2 N3 S1 125.4(2)
O1 S1 O2 118.5(2)
O1 S1 N3 108.4(2)
O2 S1 N3 116.3(2)
O1 S1 C15 103.5(2)
O2 S1 C15 104.9(2)
N3 S1 C15 103.1(2)
F3 C15 F1 108.3(4)
F3 C15 F2 108.3(5)
F1 C15 F2 107.7(5)
F3 C15 S1 111.4(4)
F1 C15 S1 111.2(4)
F2 C15 S1 109.8(3)
O4 S2 O3 119.4(2)
O4 S2 N3 117.0(2)
O3 S2 N3 108.1(2)
O4 S2 C16 104.2(3)
O3 S2 C16 102.4(2)
N3 S2 C16 103.2(2)
F5 C16 F6 109.0(5)
F5 C16 F4 107.1(5)
F6 C16 F4 107.6(4)
F5 C16 S2 111.7(3)
F6 C16 S2 110.3(4)
F4 C16 S2 111.0(4)
S4 N4 S3 124.7(2)
O6 S3 O5 118.0(2)
O6 S3 N4 108.8(2)
O5 S3 N4 116.3(2)
O6 S3 C17 104.5(2)
O5 S3 C17 104.3(2)
N4 S3 C17 102.9(2)
F9 C17 F8 109.1(5)
F9 C17 F7 108.1(4)
F8 C17 F7 109.0(4)
F9 C17 S3 110.1(4)
F8 C17 S3 110.1(4)
F7 C17 S3 110.3(4)
O7 S4 O8 118.6(2)
O7 S4 N4 117.7(2)
O8 S4 N4 107.4(2)
O7 S4 C18 104.7(2)
O8 S4 C18 104.0(2)
N4 S4 C18 102.1(2)
F11 C18 F10 108.2(4)
F11 C18 F12 107.4(4)
F10 C18 F12 107.5(4)
F11 C18 S4 112.7(4)
F10 C18 S4 111.1(3)
F12 C18 S4 109.8(3)

loop_
_geom_bond_atom_site_label_1
_geom_bond_atom_site_label_2
_geom_bond_distance
N1 C7 1.491(6)
N1 C5 1.494(6)
N1 C1 1.499(6)
N1 C4 1.514(5)
C1 C2 1.516(7)
C1 H1A 0.9900
C1 H1B 0.9900
C2 C3 1.537(7)
C2 H2A 0.9900
C2 H2B 0.9900
C3 C4 1.513(7)
C3 H3A 0.9900
C3 H3B 0.9900
C4 H4A 0.9900
C4 H4B 0.9900
C5 C6 1.512(8)
C5 H5A 0.9900
C5 H5B 0.9900
C6 H6A 0.9800
C6 H6B 0.9800
C6 H6C 0.9800
C7 H7A 0.9800
C7 H7B 0.9800
C7 H7C 0.9800
N2 C14 1.482(7)
N2 C12 1.499(7)
N2 C8 1.491(7)
N2 C11 1.522(6)
C8 C9 1.516(9)
C8 H8A 0.9900
C8 H8B 0.9900
C9 C10 1.522(9)
C9 H9A 0.9900
C9 H9B 0.9900
C10 C11 1.496(8)
C10 H10A 0.9900
C10 H10B 0.9900
C11 H11A 0.9900
C11 H11B 0.9900
C12 C13 1.497(8)
C12 H12A 0.9900
C12 H12B 0.9900
C13 H13A 0.9800
C13 H13B 0.9800
C13 H13C 0.9800
C14 H14A 0.9800
C14 H14B 0.9800
C14 H14C 0.9800
N3 S2 1.564(4)
N3 S1 1.577(4)
S1 O1 1.410(4)
S1 O2 1.424(3)
S1 C15 1.821(5)
C15 F3 1.312(6)
C15 F1 1.323(6)
C15 F2 1.332(6)
S2 O4 1.426(4)
S2 O3 1.425(3)
S2 C16 1.833(5)
C16 F5 1.307(6)
C16 F6 1.313(6)
C16 F4 1.329(6)
N4 S4 1.573(4)
N4 S3 1.577(4)
S3 O6 1.417(4)
S3 O5 1.432(4)
S3 C17 1.828(5)
C17 F9 1.309(6)
C17 F8 1.322(6)
C17 F7 1.327(6)
S4 O7 1.412(4)
S4 O8 1.432(3)
S4 C18 1.820(5)
C18 F11 1.314(6)
C18 F10 1.323(6)
C18 F12 1.332(6)

loop_
_geom_torsion_atom_site_label_1
_geom_torsion_atom_site_label_2
_geom_torsion_atom_site_label_3
_geom_torsion_atom_site_label_4
_geom_torsion
C7 N1 C1 C2 75.8(5)
C5 N1 C1 C2 -162.2(4)
C4 N1 C1 C2 -41.2(5)
N1 C1 C2 C3 28.7(5)
C1 C2 C3 C4 -4.8(6)
C2 C3 C4 N1 -20.4(5)
C7 N1 C4 C3 -78.2(5)
C5 N1 C4 C3 155.9(4)
C1 N1 C4 C3 37.7(5)
C7 N1 C5 C6 -58.8(5)
C1 N1 C5 C6 -179.8(4)
C4 N1 C5 C6 66.9(5)
C14 N2 C8 C9 84.6(7)
C12 N2 C8 C9 -154.1(6)
C11 N2 C8 C9 -33.7(7)
N2 C8 C9 C10 30.0(8)
C8 C9 C10 C11 -14.5(8)
C9 C10 C11 N2 -6.0(7)
C14 N2 C11 C10 -94.0(5)
C12 N2 C11 C10 143.2(5)
C8 N2 C11 C10 24.5(6)
C14 N2 C12 C13 -58.0(7)
C8 N2 C12 C13 -179.6(6)
C11 N2 C12 C13 64.8(6)
S2 N3 S1 O1 153.1(3)
S2 N3 S1 O2 16.6(4)
S2 N3 S1 C15 -97.6(3)
O1 S1 C15 F3 176.2(4)
O2 S1 C15 F3 -58.9(4)
N3 S1 C15 F3 63.2(4)
O1 S1 C15 F1 55.2(4)
O2 S1 C15 F1 -179.9(4)
N3 S1 C15 F1 -57.7(4)
O1 S1 C15 F2 -63.9(5)
O2 S1 C15 F2 61.0(5)
N3 S1 C15 F2 -176.8(4)
S1 N3 S2 O4 24.4(4)
S1 N3 S2 O3 162.6(3)
S1 N3 S2 C16 -89.4(3)
O4 S2 C16 F5 -177.1(4)
O3 S2 C16 F5 57.9(4)
N3 S2 C16 F5 -54.3(4)
O4 S2 C16 F6 61.5(4)
O3 S2 C16 F6 -63.4(4)
N3 S2 C16 F6 -175.7(4)
O4 S2 C16 F4 -57.6(4)
O3 S2 C16 F4 177.4(4)
N3 S2 C16 F4 65.1(4)
S4 N4 S3 O6 159.9(3)
S4 N4 S3 O5 23.7(4)
S4 N4 S3 C17 -89.6(3)
O6 S3 C17 F9 -64.4(5)
O5 S3 C17 F9 60.1(4)
N4 S3 C17 F9 -178.1(4)
O6 S3 C17 F8 175.2(4)
O5 S3 C17 F8 -60.3(4)
N4 S3 C17 F8 61.6(4)
O6 S3 C17 F7 54.8(4)
O5 S3 C17 F7 179.3(3)
N4 S3 C17 F7 -58.8(4)
S3 N4 S4 O7 16.1(4)
S3 N4 S4 O8 153.1(3)
S3 N4 S4 C18 -97.9(3)
O7 S4 C18 F11 175.8(3)
O8 S4 C18 F11 50.7(4)
N4 S4 C18 F11 -61.0(4)
O7 S4 C18 F10 -62.7(4)
O8 S4 C18 F10 172.2(4)
N4 S4 C18 F10 60.6(4)
O7 S4 C18 F12 56.1(4)
O8 S4 C18 F12 -69.0(4)
N4 S4 C18 F12 179.3(3)
